data_4109421
loop_
_publ_author_name
'Shigeyoshi Inoue'
'Masaaki Ichinohe'
'Akira Sekiguchi'

_publ_section_title
;
 Isolable Silylene Anion Radical: Structural Characteristics in the Solid
 State and in Solution
;
_journal_name_full 'Journal of the American Chemical Society'
_journal_page_first 6096
_journal_page_last 6097
_journal_paper_doi 10.1021/ja0711314
_journal_volume 129
_journal_year 2007
_chemical_formula_sum 'C34 H74 Li O8 Si3'
_chemical_formula_weight 702.14
_chemical_name_systematic
; 
 [Bis(1,4,7,10-tetraoxacyclododecane)lithium(I)] 
 1,1,3,3-tetra-tert-butyl-1,3-dimethyltrisilane-2-yl-2-ylide
;
_space_group_IT_number 15
_symmetry_cell_setting monoclinic
_symmetry_space_group_name_Hall '-C 2yc'
_symmetry_space_group_name_H-M 'C 1 2/c 1'
_atom_sites_solution_hydrogens geom
_atom_sites_solution_primary direct
_atom_sites_solution_secondary difmap
_audit_creation_method SHELXL-97
_cell_angle_alpha 90.00
_cell_angle_beta 91.236(2)
_cell_angle_gamma 90.00
_cell_formula_units_Z 8
_cell_length_a 17.1250(5)
_cell_length_b 13.9720(4)
_cell_length_c 34.8770(9)
_cell_measurement_reflns_used 43656
_cell_measurement_temperature 120.0(1)
_cell_measurement_theta_max 28.00
_cell_measurement_theta_min 2.20
_cell_volume 8343.1(4)
_computing_cell_refinement 'HKL scalepack'
_computing_data_collection 'MacScience Xpress'
_computing_data_reduction Denzo
_computing_molecular_graphics ORTEP
_computing_publication_material CIFTAB
_computing_structure_refinement 'SHELXL-97 (Sheldrick, 1997)'
_computing_structure_solution SIR92
_diffrn_ambient_temperature 120.0(1)
_diffrn_measured_fraction_theta_full 0.993
_diffrn_measured_fraction_theta_max 0.993
_diffrn_measurement_device 'MacScience DIP2030 Image plate'
_diffrn_radiation_monochromator graphite
_diffrn_radiation_source 'rotating anode'
_diffrn_radiation_type MoK\a
_diffrn_radiation_wavelength 0.71070
_diffrn_reflns_av_R_equivalents 0.0400
_diffrn_reflns_av_sigmaI/netI 0.0328
_diffrn_reflns_limit_h_max 22
_diffrn_reflns_limit_h_min 0
_diffrn_reflns_limit_k_max 18
_diffrn_reflns_limit_k_min 0
_diffrn_reflns_limit_l_max 46
_diffrn_reflns_limit_l_min -45
_diffrn_reflns_number 43656
_diffrn_reflns_theta_full 28.00
_diffrn_reflns_theta_max 28.00
_diffrn_reflns_theta_min 2.20
_exptl_absorpt_coefficient_mu 0.156
_exptl_absorpt_correction_type none
_exptl_crystal_colour Yellow
_exptl_crystal_density_diffrn 1.118
_exptl_crystal_description Cube
_exptl_crystal_F_000 3096
_exptl_crystal_size_max 0.4
_exptl_crystal_size_mid 0.35
_exptl_crystal_size_min 0.3
_refine_diff_density_max 0.470
_refine_diff_density_min -0.318
_refine_diff_density_rms 0.055
_refine_ls_extinction_coef 0.00103(12)
_refine_ls_extinction_expression Fc^*^=kFc[1+0.001xFc^2^\l^3^/sin(2\q)]^-1/4^
_refine_ls_extinction_method SHELXL
_refine_ls_goodness_of_fit_ref 1.025
_refine_ls_hydrogen_treatment constr
_refine_ls_matrix_type full
_refine_ls_number_parameters 480
_refine_ls_number_reflns 10009
_refine_ls_number_restraints 149
_refine_ls_restrained_S_all 1.019
_refine_ls_R_factor_all 0.0632
_refine_ls_R_factor_gt 0.0479
_refine_ls_shift/su_max 0.689
_refine_ls_shift/su_mean 0.030
_refine_ls_structure_factor_coef Fsqd
_refine_ls_weighting_details 'calc w=1/[\s^2^(Fo^2^)+(0.0846P)^2^+3.7381P] where P=(Fo^2^+2Fc^2^)/3'
_refine_ls_weighting_scheme calc
_refine_ls_wR_factor_gt 0.1327
_refine_ls_wR_factor_ref 0.1446
_reflns_number_gt 7762
_reflns_number_total 10009
_reflns_threshold_expression >2sigma(I)
_cod_data_source_file ja0711314si20070216_043113.cif
_cod_data_source_block shelxl
_cod_original_sg_symbol_H-M 'C 2/c '
_cod_database_code 4109421

loop_
_symmetry_equiv_pos_as_xyz
'x, y, z'
'-x, y, -z+1/2'
'x+1/2, y+1/2, z'
'-x+1/2, y+1/2, -z+1/2'
'-x, -y, -z'
'x, -y, z-1/2'
'-x+1/2, -y+1/2, -z'
'x+1/2, -y+1/2, z-1/2'

loop_
_atom_site_label
_atom_site_type_symbol
_atom_site_fract_x
_atom_site_fract_y
_atom_site_fract_z
_atom_site_U_iso_or_equiv
_atom_site_adp_type
_atom_site_occupancy
_atom_site_symmetry_multiplicity
_atom_site_calc_flag
_atom_site_refinement_flags
Si1 Si 0.50047(2) 0.12061(3) 0.123804(13) 0.03177(12) Uani 1 1 d .
Si2 Si 0.61280(2) 0.02422(3) 0.134992(11) 0.02579(11) Uani 1 1 d .
Si3 Si 0.39262(2) 0.01694(3) 0.113244(11) 0.02550(11) Uani 1 1 d .
O1 O 0.38896(7) 0.41756(8) 0.24265(3) 0.0321(2) Uani 1 1 d .
O2 O 0.51284(7) 0.41919(8) 0.19382(3) 0.0354(3) Uani 1 1 d .
O3 O 0.59605(7) 0.60894(8) 0.22201(3) 0.0384(3) Uani 1 1 d .
O4 O 0.44029(7) 0.60924(8) 0.20126(4) 0.0396(3) Uani 1 1 d .
O5 O 0.37888(17) 0.40785(18) -0.00079(7) 0.0403(2) Uani 0.4982(11) 1 d PD
O6 O 0.50125(14) 0.38155(18) -0.04929(8) 0.0403(2) Uani 0.4982(11) 1 d PD
O7 O 0.59808(16) 0.39990(17) 0.01366(7) 0.0403(2) Uani 0.4982(11) 1 d PD
O8 O 0.47751(14) 0.42769(18) 0.06253(8) 0.0403(2) Uani 0.4982(11) 1 d PD
O55 O 0.42622(14) 0.39434(18) -0.04170(7) 0.0403(2) Uani 0.5018(11) 1 d PD
O56 O 0.58399(15) 0.39172(18) -0.02480(7) 0.0403(2) Uani 0.5018(11) 1 d PD
O57 O 0.55768(14) 0.42432(17) 0.05170(7) 0.0403(2) Uani 0.5018(11) 1 d PD
O58 O 0.40126(15) 0.42652(17) 0.03526(7) 0.0403(2) Uani 0.5018(11) 1 d PD
C1 C 0.61665(12) -0.10043(13) 0.11295(6) 0.0471(5) Uani 1 1 d .
H1A H 0.6082 -0.0959 0.0857 0.071 Uiso 1 1 calc R
H1B H 0.5768 -0.1398 0.1238 0.071 Uiso 1 1 calc R
H1C H 0.6669 -0.1284 0.1183 0.071 Uiso 1 1 calc R
C2 C 0.70019(9) 0.09149(13) 0.11224(4) 0.0345(3) Uani 1 1 d .
C3 C 0.68755(11) 0.08597(17) 0.06834(5) 0.0494(5) Uani 1 1 d .
H3A H 0.6374 0.1123 0.0615 0.074 Uiso 1 1 calc R
H3B H 0.6897 0.0204 0.0603 0.074 Uiso 1 1 calc R
H3C H 0.7277 0.1218 0.0560 0.074 Uiso 1 1 calc R
C4 C 0.70169(10) 0.19820(13) 0.12318(5) 0.0427(4) Uani 1 1 d .
H4A H 0.6518 0.2264 0.1172 0.064 Uiso 1 1 calc R
H4B H 0.7414 0.2303 0.1090 0.064 Uiso 1 1 calc R
H4C H 0.7128 0.2045 0.1502 0.064 Uiso 1 1 calc R
C5 C 0.78094(10) 0.04821(17) 0.12233(5) 0.0484(5) Uani 1 1 d .
H5A H 0.7811 -0.0185 0.1157 0.073 Uiso 1 1 calc R
H5B H 0.7916 0.0552 0.1493 0.073 Uiso 1 1 calc R
H5C H 0.8204 0.0809 0.1082 0.073 Uiso 1 1 calc R
C6 C 0.63071(9) 0.00185(12) 0.18941(4) 0.0318(3) Uani 1 1 d .
C7 C 0.64833(12) 0.09534(14) 0.21076(5) 0.0449(4) Uani 1 1 d .
H7A H 0.6953 0.1231 0.2012 0.067 Uiso 1 1 calc R
H7B H 0.6550 0.0824 0.2377 0.067 Uiso 1 1 calc R
H7C H 0.6057 0.1391 0.2068 0.067 Uiso 1 1 calc R
C8 C 0.69690(10) -0.06987(13) 0.19849(5) 0.0415(4) Uani 1 1 d .
H8A H 0.7451 -0.0458 0.1888 0.062 Uiso 1 1 calc R
H8B H 0.6849 -0.1302 0.1866 0.062 Uiso 1 1 calc R
H8C H 0.7019 -0.0783 0.2258 0.062 Uiso 1 1 calc R
C9 C 0.55540(11) -0.04048(15) 0.20529(5) 0.0489(5) Uani 1 1 d .
H9A H 0.5434 -0.0994 0.1923 0.073 Uiso 1 1 calc R
H9B H 0.5133 0.0040 0.2013 0.073 Uiso 1 1 calc R
H9C H 0.5624 -0.0526 0.2322 0.073 Uiso 1 1 calc R
C10 C 0.39571(11) -0.10764(12) 0.13562(5) 0.0399(4) Uani 1 1 d .
H10A H 0.4395 -0.1424 0.1260 0.060 Uiso 1 1 calc R
H10B H 0.3483 -0.1412 0.1292 0.060 Uiso 1 1 calc R
H10C H 0.4009 -0.1020 0.1630 0.060 Uiso 1 1 calc R
C11 C 0.37684(9) -0.00793(11) 0.05879(4) 0.0320(3) Uani 1 1 d .
C12 C 0.45468(11) -0.04623(13) 0.04407(5) 0.0406(4) Uani 1 1 d .
H12A H 0.4952 -0.0001 0.0491 0.061 Uiso 1 1 calc R
H12B H 0.4501 -0.0574 0.0170 0.061 Uiso 1 1 calc R
H12C H 0.4674 -0.1051 0.0569 0.061 Uiso 1 1 calc R
C13 C 0.31416(12) -0.08355(15) 0.04991(5) 0.0489(5) Uani 1 1 d .
H13A H 0.2647 -0.0616 0.0589 0.073 Uiso 1 1 calc R
H13B H 0.3279 -0.1424 0.0626 0.073 Uiso 1 1 calc R
H13C H 0.3106 -0.0940 0.0227 0.073 Uiso 1 1 calc R
C14 C 0.35694(13) 0.08326(14) 0.03621(5) 0.0490(5) Uani 1 1 d .
H14A H 0.3084 0.1089 0.0449 0.073 Uiso 1 1 calc R
H14B H 0.3522 0.0683 0.0094 0.073 Uiso 1 1 calc R
H14C H 0.3977 0.1296 0.0402 0.073 Uiso 1 1 calc R
C15 C 0.30187(9) 0.07632(13) 0.13590(4) 0.0344(3) Uani 1 1 d .
C16 C 0.22434(10) 0.02595(18) 0.12579(6) 0.0533(5) Uani 1 1 d .
H16A H 0.2282 -0.0406 0.1324 0.080 Uiso 1 1 calc R
H16B H 0.2134 0.0320 0.0988 0.080 Uiso 1 1 calc R
H16C H 0.1829 0.0550 0.1398 0.080 Uiso 1 1 calc R
C17 C 0.29435(10) 0.18248(14) 0.12485(6) 0.0462(4) Uani 1 1 d .
H17A H 0.3424 0.2149 0.1310 0.069 Uiso 1 1 calc R
H17B H 0.2527 0.2111 0.1388 0.069 Uiso 1 1 calc R
H17C H 0.2833 0.1877 0.0978 0.069 Uiso 1 1 calc R
C18 C 0.31380(11) 0.07247(16) 0.17967(5) 0.0454(4) Uani 1 1 d .
H18A H 0.3619 0.1037 0.1867 0.068 Uiso 1 1 calc R
H18B H 0.3158 0.0069 0.1879 0.068 Uiso 1 1 calc R
H18C H 0.2712 0.1043 0.1917 0.068 Uiso 1 1 calc R
C19 C 0.39591(10) 0.34180(12) 0.21564(5) 0.0374(4) Uani 1 1 d .
H19A H 0.3446 0.3189 0.2076 0.045 Uiso 1 1 calc R
H19B H 0.4249 0.2889 0.2269 0.045 Uiso 1 1 calc R
C20 C 0.43852(10) 0.38162(13) 0.18178(5) 0.0378(4) Uani 1 1 d .
H20A H 0.4459 0.3315 0.1630 0.045 Uiso 1 1 calc R
H20B H 0.4075 0.4320 0.1698 0.045 Uiso 1 1 calc R
C21 C 0.57215(10) 0.34740(13) 0.19648(5) 0.0410(4) Uani 1 1 d .
H21A H 0.5904 0.3313 0.1712 0.049 Uiso 1 1 calc R
H21B H 0.5517 0.2899 0.2082 0.049 Uiso 1 1 calc R
C22 C 0.63823(10) 0.38799(12) 0.22082(5) 0.0369(4) Uani 1 1 d .
H22A H 0.6786 0.3399 0.2243 0.044 Uiso 1 1 calc R
H22B H 0.6609 0.4423 0.2078 0.044 Uiso 1 1 calc R
C23 C 0.56838(11) 0.68138(13) 0.19649(6) 0.0464(4) Uani 1 1 d .
H23A H 0.6087 0.6988 0.1787 0.056 Uiso 1 1 calc R
H23B H 0.5536 0.7380 0.2107 0.056 Uiso 1 1 calc R
C24 C 0.49887(12) 0.64088(14) 0.17527(5) 0.0457(4) Uani 1 1 d .
H24A H 0.4768 0.6893 0.1583 0.055 Uiso 1 1 calc R
H24B H 0.5153 0.5874 0.1597 0.055 Uiso 1 1 calc R
C25 C 0.39261(11) 0.68429(13) 0.21552(6) 0.0447(4) Uani 1 1 d .
H25A H 0.3558 0.7059 0.1958 0.054 Uiso 1 1 calc R
H25B H 0.4245 0.7382 0.2237 0.054 Uiso 1 1 calc R
C26 C 0.35021(10) 0.64305(13) 0.24884(6) 0.0423(4) Uani 1 1 d .
H26A H 0.3168 0.6917 0.2596 0.051 Uiso 1 1 calc R
H26B H 0.3174 0.5906 0.2400 0.051 Uiso 1 1 calc R
C27 C 0.3763(7) 0.3248(4) -0.0244(2) 0.042(2) Uani 0.4982(11) 1 d PD
H27A H 0.3229 0.3107 -0.0324 0.051 Uiso 0.4982(11) 1 calc PR
H27B H 0.3973 0.2700 -0.0106 0.051 Uiso 0.4982(11) 1 calc PR
C28 C 0.4253(2) 0.3469(3) -0.05882(11) 0.0536(11) Uani 0.4982(11) 1 d PD
H28A H 0.4302 0.2892 -0.0741 0.064 Uiso 0.4982(11) 1 calc PR
H28B H 0.3983 0.3942 -0.0745 0.064 Uiso 0.4982(11) 1 calc PR
C29 C 0.5573(13) 0.3081(8) -0.0421(11) 0.0534(7) Uani 0.4982(11) 1 d PD
H29A H 0.5753 0.2816 -0.0661 0.064 Uiso 0.4982(11) 1 calc PR
H29B H 0.5347 0.2570 -0.0272 0.064 Uiso 0.4982(11) 1 calc PR
C30 C 0.6244(3) 0.3542(3) -0.02013(12) 0.0562(12) Uani 0.4982(11) 1 d PD
H30A H 0.6628 0.3058 -0.0132 0.067 Uiso 0.4982(11) 1 calc PR
H30B H 0.6494 0.4010 -0.0363 0.067 Uiso 0.4982(11) 1 calc PR
C31 C 0.5928(9) 0.3371(6) 0.0458(2) 0.054(2) Uani 0.4982(11) 1 d PD
H31A H 0.6446 0.3188 0.0549 0.065 Uiso 0.4982(11) 1 calc PR
H31B H 0.5643 0.2796 0.0386 0.065 Uiso 0.4982(11) 1 calc PR
C32 C 0.5504(2) 0.3910(3) 0.07654(10) 0.0430(9) Uani 0.4982(11) 1 d PD
H32A H 0.5413 0.3485 0.0980 0.052 Uiso 0.4982(11) 1 calc PR
H32B H 0.5828 0.4435 0.0857 0.052 Uiso 0.4982(11) 1 calc PR
C33 C 0.4141(4) 0.3624(5) 0.0657(2) 0.0316(16) Uani 0.4982(11) 1 d PD
H33A H 0.3942 0.3630 0.0915 0.038 Uiso 0.4982(11) 1 calc PR
H33B H 0.4308 0.2978 0.0597 0.038 Uiso 0.4982(11) 1 calc PR
C34 C 0.35177(18) 0.3953(3) 0.03726(9) 0.0387(7) Uani 0.4982(11) 1 d PD
H34A H 0.3097 0.3487 0.0367 0.046 Uiso 0.4982(11) 1 calc PR
H34B H 0.3304 0.4555 0.0461 0.046 Uiso 0.4982(11) 1 calc PR
C77 C 0.4796(2) 0.3498(3) -0.06682(10) 0.0531(11) Uani 0.5018(11) 1 d PD
H77A H 0.4965 0.3958 -0.0858 0.064 Uiso 0.5018(11) 1 calc PR
H77B H 0.4539 0.2974 -0.0802 0.064 Uiso 0.5018(11) 1 calc PR
C78 C 0.5499(14) 0.3124(8) -0.0445(11) 0.0534(7) Uani 0.5018(11) 1 d PD
H78A H 0.5342 0.2637 -0.0264 0.064 Uiso 0.5018(11) 1 calc PR
H78B H 0.5872 0.2843 -0.0618 0.064 Uiso 0.5018(11) 1 calc PR
C79 C 0.6400(2) 0.3644(3) 0.00390(11) 0.0443(9) Uani 0.5018(11) 1 d PD
H79A H 0.6767 0.4164 0.0084 0.053 Uiso 0.5018(11) 1 calc PR
H79B H 0.6690 0.3091 -0.0047 0.053 Uiso 0.5018(11) 1 calc PR
C80 C 0.5993(8) 0.3405(4) 0.0409(2) 0.0398(17) Uani 0.5018(11) 1 d PD
H80A H 0.5635 0.2874 0.0369 0.048 Uiso 0.5018(11) 1 calc PR
H80B H 0.6372 0.3230 0.0607 0.048 Uiso 0.5018(11) 1 calc PR
C81 C 0.5023(2) 0.4064(3) 0.08090(9) 0.0439(9) Uani 0.5018(11) 1 d PD
H81A H 0.4877 0.4661 0.0930 0.053 Uiso 0.5018(11) 1 calc PR
H81B H 0.5250 0.3647 0.1004 0.053 Uiso 0.5018(11) 1 calc PR
C82 C 0.4310(4) 0.3595(5) 0.0627(3) 0.0390(18) Uani 0.5018(11) 1 d PD
H82A H 0.4452 0.3000 0.0502 0.047 Uiso 0.5018(11) 1 calc PR
H82B H 0.3924 0.3459 0.0819 0.047 Uiso 0.5018(11) 1 calc PR
C83 C 0.3431(2) 0.3865(3) 0.01027(12) 0.0462(9) Uani 0.5018(11) 1 d PD
H83A H 0.3128 0.4371 -0.0019 0.055 Uiso 0.5018(11) 1 calc PR
H83B H 0.3080 0.3465 0.0247 0.055 Uiso 0.5018(11) 1 calc PR
C84 C 0.3832(8) 0.3272(4) -0.0198(3) 0.049(3) Uani 0.5018(11) 1 d PD
H84A H 0.4178 0.2804 -0.0079 0.059 Uiso 0.5018(11) 1 calc PR
H84B H 0.3451 0.2940 -0.0360 0.059 Uiso 0.5018(11) 1 calc PR
Li1 Li 0.5000 0.5098(3) 0.2500 0.0357(8) Uani 1 2 d S
Li2 Li 0.5000 0.5000 0.0000 0.0351(8) Uani 1 2 d S

loop_
_atom_site_aniso_label
_atom_site_aniso_U_11
_atom_site_aniso_U_22
_atom_site_aniso_U_33
_atom_site_aniso_U_23
_atom_site_aniso_U_13
_atom_site_aniso_U_12
Si1 0.0221(2) 0.0217(2) 0.0514(3) 0.00028(17) -0.00284(18) 0.00037(15)
Si2 0.0250(2) 0.0255(2) 0.0268(2) -0.00165(15) -0.00122(15) 0.00472(15)
Si3 0.0260(2) 0.0256(2) 0.02481(19) 0.00075(14) -0.00084(15) -0.00350(15)
O1 0.0386(6) 0.0245(5) 0.0331(5) -0.0013(4) -0.0024(5) 0.0016(4)
O2 0.0342(6) 0.0325(6) 0.0393(6) -0.0055(5) -0.0049(5) 0.0101(5)
O3 0.0397(6) 0.0275(6) 0.0480(7) 0.0048(5) 0.0001(5) 0.0007(5)
O4 0.0389(6) 0.0306(6) 0.0495(7) 0.0066(5) 0.0037(5) 0.0047(5)
O5 0.0447(5) 0.0328(4) 0.0436(5) 0.0065(4) -0.0003(4) -0.0010(4)
O6 0.0447(5) 0.0328(4) 0.0436(5) 0.0065(4) -0.0003(4) -0.0010(4)
O7 0.0447(5) 0.0328(4) 0.0436(5) 0.0065(4) -0.0003(4) -0.0010(4)
O8 0.0447(5) 0.0328(4) 0.0436(5) 0.0065(4) -0.0003(4) -0.0010(4)
O55 0.0447(5) 0.0328(4) 0.0436(5) 0.0065(4) -0.0003(4) -0.0010(4)
O56 0.0447(5) 0.0328(4) 0.0436(5) 0.0065(4) -0.0003(4) -0.0010(4)
O57 0.0447(5) 0.0328(4) 0.0436(5) 0.0065(4) -0.0003(4) -0.0010(4)
O58 0.0447(5) 0.0328(4) 0.0436(5) 0.0065(4) -0.0003(4) -0.0010(4)
C1 0.0475(10) 0.0352(9) 0.0581(11) -0.0148(8) -0.0097(9) 0.0136(8)
C2 0.0248(7) 0.0506(10) 0.0282(7) 0.0042(7) 0.0002(6) 0.0049(7)
C3 0.0398(9) 0.0788(14) 0.0297(8) 0.0048(9) 0.0044(7) 0.0051(9)
C4 0.0342(8) 0.0474(10) 0.0465(9) 0.0114(8) -0.0017(7) -0.0083(7)
C5 0.0268(8) 0.0748(14) 0.0439(9) 0.0064(9) 0.0036(7) 0.0107(8)
C6 0.0316(7) 0.0329(8) 0.0309(7) 0.0057(6) -0.0004(6) 0.0072(6)
C7 0.0580(11) 0.0463(10) 0.0297(8) -0.0051(7) -0.0120(8) 0.0144(9)
C8 0.0386(9) 0.0403(9) 0.0452(9) 0.0096(7) -0.0044(7) 0.0107(7)
C9 0.0390(9) 0.0598(12) 0.0482(10) 0.0242(9) 0.0078(8) 0.0092(8)
C10 0.0472(9) 0.0323(8) 0.0402(8) 0.0064(7) -0.0021(7) -0.0096(7)
C11 0.0376(8) 0.0314(7) 0.0269(7) -0.0023(6) -0.0025(6) -0.0071(6)
C12 0.0462(9) 0.0443(9) 0.0315(8) -0.0061(7) 0.0081(7) -0.0080(8)
C13 0.0530(11) 0.0558(11) 0.0380(9) -0.0152(8) 0.0016(8) -0.0228(9)
C14 0.0703(13) 0.0457(10) 0.0303(8) 0.0032(7) -0.0148(8) -0.0012(9)
C15 0.0253(7) 0.0461(9) 0.0318(7) -0.0037(7) 0.0010(6) -0.0036(6)
C16 0.0298(8) 0.0804(15) 0.0498(10) -0.0135(10) 0.0063(8) -0.0134(9)
C17 0.0342(8) 0.0521(11) 0.0526(10) -0.0011(9) 0.0037(8) 0.0115(8)
C18 0.0391(9) 0.0659(12) 0.0314(8) -0.0068(8) 0.0057(7) -0.0015(9)
C19 0.0375(8) 0.0273(7) 0.0468(9) -0.0088(7) -0.0104(7) 0.0027(6)
C20 0.0391(8) 0.0386(9) 0.0351(8) -0.0114(7) -0.0127(7) 0.0090(7)
C21 0.0388(9) 0.0395(9) 0.0445(9) -0.0143(7) -0.0069(7) 0.0163(7)
C22 0.0328(8) 0.0358(8) 0.0420(9) -0.0061(7) 0.0005(7) 0.0077(7)
C23 0.0454(10) 0.0347(9) 0.0596(11) 0.0173(8) 0.0115(9) 0.0036(7)
C24 0.0533(11) 0.0450(10) 0.0391(9) 0.0164(8) 0.0057(8) 0.0062(8)
C25 0.0385(9) 0.0322(8) 0.0635(11) 0.0071(8) 0.0009(8) 0.0094(7)
C26 0.0314(8) 0.0335(8) 0.0619(11) 0.0017(8) 0.0011(8) 0.0050(7)
C27 0.046(4) 0.029(3) 0.051(4) 0.001(2) -0.019(3) -0.006(3)
C28 0.083(3) 0.035(2) 0.042(2) -0.0085(17) -0.014(2) -0.003(2)
C29 0.072(3) 0.0308(11) 0.058(4) -0.0078(18) 0.0169(19) 0.0090(10)
C30 0.051(3) 0.046(2) 0.072(3) 0.018(2) 0.026(2) 0.025(2)
C31 0.039(4) 0.061(5) 0.062(4) 0.038(3) 0.002(3) 0.008(3)
C32 0.044(2) 0.047(2) 0.0370(19) 0.0151(16) -0.0086(17) -0.0115(18)
C33 0.024(3) 0.033(2) 0.038(3) 0.0069(17) 0.010(2) 0.0019(17)
C34 0.0280(16) 0.0415(19) 0.047(2) 0.0113(16) 0.0039(15) -0.0002(14)
C77 0.077(3) 0.045(2) 0.0372(19) -0.0093(17) -0.013(2) -0.017(2)
C78 0.072(3) 0.0308(11) 0.058(4) -0.0078(18) 0.0169(19) 0.0090(10)
C79 0.0327(18) 0.039(2) 0.061(2) 0.016(2) 0.0080(18) 0.0106(15)
C80 0.039(4) 0.029(3) 0.051(3) 0.008(2) -0.006(3) 0.007(2)
C81 0.062(3) 0.041(2) 0.0296(17) 0.0065(15) 0.0050(19) -0.007(2)
C82 0.032(3) 0.046(3) 0.040(3) 0.019(2) 0.017(2) 0.007(2)
C83 0.0353(19) 0.047(2) 0.056(2) 0.0159(19) -0.0065(18) -0.0032(16)
C84 0.053(4) 0.051(4) 0.043(3) 0.010(3) -0.023(3) -0.029(3)
Li1 0.036(2) 0.0304(19) 0.040(2) 0.000 0.0004(16) 0.000
Li2 0.036(2) 0.0325(19) 0.0370(19) 0.0003(16) -0.0011(16) 0.0025(16)

loop_
_atom_type_symbol
_atom_type_description
_atom_type_scat_dispersion_real
_atom_type_scat_dispersion_imag
_atom_type_scat_source
C C 0.0033 0.0016 'International Tables Vol C Tables 4.2.6.8 and 6.1.1.4'
H H 0.0000 0.0000 'International Tables Vol C Tables 4.2.6.8 and 6.1.1.4'
Li Li -0.0003 0.0001 'International Tables Vol C Tables 4.2.6.8 and 6.1.1.4'
O O 0.0106 0.0060 'International Tables Vol C Tables 4.2.6.8 and 6.1.1.4'
Si Si 0.0817 0.0704 'International Tables Vol C Tables 4.2.6.8 and 6.1.1.4'

loop_
_geom_angle_atom_site_label_1
_geom_angle_atom_site_label_2
_geom_angle_atom_site_label_3
_geom_angle
_geom_angle_site_symmetry_1
_geom_angle_site_symmetry_3
Si3 Si1 Si2 107.75(2) . .
C1 Si2 C6 103.96(8) . .
C1 Si2 C2 104.05(9) . .
C6 Si2 C2 111.65(7) . .
C1 Si2 Si1 119.16(6) . .
C6 Si2 Si1 111.25(5) . .
C2 Si2 Si1 106.61(5) . .
C10 Si3 C11 103.80(7) . .
C10 Si3 C15 103.80(8) . .
C11 Si3 C15 112.20(7) . .
C10 Si3 Si1 118.65(6) . .
C11 Si3 Si1 110.64(5) . .
C15 Si3 Si1 107.65(5) . .
C19 O1 C22 114.15(13) . 2_655
C19 O1 Li1 114.10(11) . .
C22 O1 Li1 110.27(9) 2_655 .
C21 O2 C20 112.83(13) . .
C21 O2 Li1 113.80(10) . .
C20 O2 Li1 110.11(9) . .
C23 O3 C26 113.96(14) . 2_655
C23 O3 Li1 116.60(11) . .
C26 O3 Li1 109.93(10) 2_655 .
C25 O4 C24 114.01(14) . .
C25 O4 Li1 114.60(12) . .
C24 O4 Li1 109.37(10) . .
C27 O5 C34 115.6(3) . .
C27 O5 Li2 116.9(4) . .
C34 O5 Li2 110.4(2) . .
C29 O6 C28 114.0(7) . .
C29 O6 Li2 112.9(10) . .
C28 O6 Li2 112.5(2) . .
C31 O7 C30 113.6(4) . .
C31 O7 Li2 119.6(5) . .
C30 O7 Li2 110.8(2) . .
C33 O8 C32 114.0(3) . .
C33 O8 Li2 118.0(3) . .
C32 O8 Li2 107.5(2) . .
C77 O55 C84 112.9(4) . .
C77 O55 Li2 107.7(2) . .
C84 O55 Li2 110.5(5) . .
C78 O56 C79 113.2(6) . .
C78 O56 Li2 116.5(11) . .
C79 O56 Li2 109.5(2) . .
C80 O57 C81 112.9(4) . .
C80 O57 Li2 112.3(4) . .
C81 O57 Li2 111.1(2) . .
C83 O58 C82 112.8(4) . .
C83 O58 Li2 110.7(2) . .
C82 O58 Li2 112.8(4) . .
Si2 C1 H1A 109.5 . .
Si2 C1 H1B 109.5 . .
H1A C1 H1B 109.5 . .
Si2 C1 H1C 109.5 . .
H1A C1 H1C 109.5 . .
H1B C1 H1C 109.5 . .
C4 C2 C5 108.24(15) . .
C4 C2 C3 107.19(15) . .
C5 C2 C3 108.20(14) . .
C4 C2 Si2 112.01(11) . .
C5 C2 Si2 114.21(12) . .
C3 C2 Si2 106.68(12) . .
C2 C3 H3A 109.5 . .
C2 C3 H3B 109.5 . .
H3A C3 H3B 109.5 . .
C2 C3 H3C 109.5 . .
H3A C3 H3C 109.5 . .
H3B C3 H3C 109.5 . .
C2 C4 H4A 109.5 . .
C2 C4 H4B 109.5 . .
H4A C4 H4B 109.5 . .
C2 C4 H4C 109.5 . .
H4A C4 H4C 109.5 . .
H4B C4 H4C 109.5 . .
C2 C5 H5A 109.5 . .
C2 C5 H5B 109.5 . .
H5A C5 H5B 109.5 . .
C2 C5 H5C 109.5 . .
H5A C5 H5C 109.5 . .
H5B C5 H5C 109.5 . .
C7 C6 C9 108.20(15) . .
C7 C6 C8 108.59(14) . .
C9 C6 C8 107.20(14) . .
C7 C6 Si2 111.32(11) . .
C9 C6 Si2 107.38(11) . .
C8 C6 Si2 113.93(11) . .
C6 C7 H7A 109.5 . .
C6 C7 H7B 109.5 . .
H7A C7 H7B 109.5 . .
C6 C7 H7C 109.5 . .
H7A C7 H7C 109.5 . .
H7B C7 H7C 109.5 . .
C6 C8 H8A 109.5 . .
C6 C8 H8B 109.5 . .
H8A C8 H8B 109.5 . .
C6 C8 H8C 109.5 . .
H8A C8 H8C 109.5 . .
H8B C8 H8C 109.5 . .
C6 C9 H9A 109.5 . .
C6 C9 H9B 109.5 . .
H9A C9 H9B 109.5 . .
C6 C9 H9C 109.5 . .
H9A C9 H9C 109.5 . .
H9B C9 H9C 109.5 . .
Si3 C10 H10A 109.5 . .
Si3 C10 H10B 109.5 . .
H10A C10 H10B 109.5 . .
Si3 C10 H10C 109.5 . .
H10A C10 H10C 109.5 . .
H10B C10 H10C 109.5 . .
C14 C11 C13 108.80(15) . .
C14 C11 C12 107.64(14) . .
C13 C11 C12 107.55(14) . .
C14 C11 Si3 112.23(11) . .
C13 C11 Si3 113.74(11) . .
C12 C11 Si3 106.60(11) . .
C11 C12 H12A 109.5 . .
C11 C12 H12B 109.5 . .
H12A C12 H12B 109.5 . .
C11 C12 H12C 109.5 . .
H12A C12 H12C 109.5 . .
H12B C12 H12C 109.5 . .
C11 C13 H13A 109.5 . .
C11 C13 H13B 109.5 . .
H13A C13 H13B 109.5 . .
C11 C13 H13C 109.5 . .
H13A C13 H13C 109.5 . .
H13B C13 H13C 109.5 . .
C11 C14 H14A 109.5 . .
C11 C14 H14B 109.5 . .
H14A C14 H14B 109.5 . .
C11 C14 H14C 109.5 . .
H14A C14 H14C 109.5 . .
H14B C14 H14C 109.5 . .
C16 C15 C18 107.91(14) . .
C16 C15 C17 108.50(15) . .
C18 C15 C17 106.94(15) . .
C16 C15 Si3 113.92(12) . .
C18 C15 Si3 107.36(11) . .
C17 C15 Si3 111.91(11) . .
C15 C16 H16A 109.5 . .
C15 C16 H16B 109.5 . .
H16A C16 H16B 109.5 . .
C15 C16 H16C 109.5 . .
H16A C16 H16C 109.5 . .
H16B C16 H16C 109.5 . .
C15 C17 H17A 109.5 . .
C15 C17 H17B 109.5 . .
H17A C17 H17B 109.5 . .
C15 C17 H17C 109.5 . .
H17A C17 H17C 109.5 . .
H17B C17 H17C 109.5 . .
C15 C18 H18A 109.5 . .
C15 C18 H18B 109.5 . .
H18A C18 H18B 109.5 . .
C15 C18 H18C 109.5 . .
H18A C18 H18C 109.5 . .
H18B C18 H18C 109.5 . .
O1 C19 C20 107.01(13) . .
O1 C19 H19A 110.3 . .
C20 C19 H19A 110.3 . .
O1 C19 H19B 110.3 . .
C20 C19 H19B 110.3 . .
H19A C19 H19B 108.6 . .
O2 C20 C19 110.36(13) . .
O2 C20 H20A 109.6 . .
C19 C20 H20A 109.6 . .
O2 C20 H20B 109.6 . .
C19 C20 H20B 109.6 . .
H20A C20 H20B 108.1 . .
O2 C21 C22 107.21(13) . .
O2 C21 H21A 110.3 . .
C22 C21 H21A 110.3 . .
O2 C21 H21B 110.3 . .
C22 C21 H21B 110.3 . .
H21A C21 H21B 108.5 . .
O1 C22 C21 110.83(14) 2_655 .
O1 C22 H22A 109.5 2_655 .
C21 C22 H22A 109.5 . .
O1 C22 H22B 109.5 2_655 .
C21 C22 H22B 109.5 . .
H22A C22 H22B 108.1 . .
O3 C23 C24 106.90(14) . .
O3 C23 H23A 110.3 . .
C24 C23 H23A 110.3 . .
O3 C23 H23B 110.3 . .
C24 C23 H23B 110.3 . .
H23A C23 H23B 108.6 . .
O4 C24 C23 111.27(15) . .
O4 C24 H24A 109.4 . .
C23 C24 H24A 109.4 . .
O4 C24 H24B 109.4 . .
C23 C24 H24B 109.4 . .
H24A C24 H24B 108.0 . .
O4 C25 C26 106.17(14) . .
O4 C25 H25A 110.5 . .
C26 C25 H25A 110.5 . .
O4 C25 H25B 110.5 . .
C26 C25 H25B 110.5 . .
H25A C25 H25B 108.7 . .
O3 C26 C25 111.24(14) 2_655 .
O3 C26 H26A 109.4 2_655 .
C25 C26 H26A 109.4 . .
O3 C26 H26B 109.4 2_655 .
C25 C26 H26B 109.4 . .
H26A C26 H26B 108.0 . .
O5 C27 C28 106.4(4) . .
O5 C27 H27A 110.4 . .
C28 C27 H27A 110.4 . .
O5 C27 H27B 110.4 . .
C28 C27 H27B 110.4 . .
H27A C27 H27B 108.6 . .
O6 C28 C27 113.9(5) . .
O6 C28 H28A 108.8 . .
C27 C28 H28A 108.8 . .
O6 C28 H28B 108.8 . .
C27 C28 H28B 108.8 . .
H28A C28 H28B 107.7 . .
O6 C29 C30 106.5(4) . .
O6 C29 H29A 110.5 . .
C30 C29 H29A 110.5 . .
O6 C29 H29B 110.4 . .
C30 C29 H29B 110.4 . .
H29A C29 H29B 108.6 . .
O7 C30 C29 111.1(14) . .
O7 C30 H30A 109.4 . .
C29 C30 H30A 109.4 . .
O7 C30 H30B 109.4 . .
C29 C30 H30B 109.3 . .
H30A C30 H30B 108.0 . .
O7 C31 C32 106.9(4) . .
O7 C31 H31A 110.8 . .
C32 C31 H31A 110.8 . .
O7 C31 H31B 109.9 . .
C32 C31 H31B 109.9 . .
H31A C31 H31B 108.6 . .
O8 C32 C31 111.5(6) . .
O8 C32 H32A 109.4 . .
C31 C32 H32A 109.5 . .
O8 C32 H32B 109.4 . .
C31 C32 H32B 108.9 . .
H32A C32 H32B 108.0 . .
O8 C33 C34 106.4(3) . .
O8 C33 H33A 110.5 . .
C34 C33 H33A 110.5 . .
O8 C33 H33B 110.4 . .
C34 C33 H33B 110.4 . .
H33A C33 H33B 108.6 . .
O5 C34 C33 114.1(4) . .
O5 C34 H34A 108.7 . .
C33 C34 H34A 108.7 . .
O5 C34 H34B 108.7 . .
C33 C34 H34B 108.7 . .
H34A C34 H34B 107.6 . .
O55 C77 C78 110.5(14) . .
O55 C77 H77A 109.5 . .
C78 C77 H77A 109.6 . .
O55 C77 H77B 109.5 . .
C78 C77 H77B 109.5 . .
H77A C77 H77B 108.1 . .
O56 C78 C77 107.0(4) . .
O56 C78 H78A 110.4 . .
C77 C78 H78A 110.4 . .
O56 C78 H78B 110.3 . .
C77 C78 H78B 110.3 . .
H78A C78 H78B 108.6 . .
O56 C79 C80 109.9(5) . .
O56 C79 H79A 109.6 . .
C80 C79 H79A 109.9 . .
O56 C79 H79B 109.6 . .
C80 C79 H79B 109.6 . .
H79A C79 H79B 108.1 . .
O57 C80 C79 106.6(4) . .
O57 C80 H80A 110.7 . .
C79 C80 H80A 110.7 . .
O57 C80 H80B 110.1 . .
C79 C80 H80B 110.1 . .
H80A C80 H80B 108.6 . .
O57 C81 C82 108.6(4) . .
O57 C81 H81A 110.0 . .
C82 C81 H81A 110.0 . .
O57 C81 H81B 110.0 . .
C82 C81 H81B 110.0 . .
H81A C81 H81B 108.4 . .
O58 C82 C81 105.7(4) . .
O58 C82 H82A 110.6 . .
C81 C82 H82A 110.6 . .
O58 C82 H82B 110.6 . .
C81 C82 H82B 110.6 . .
H82A C82 H82B 108.7 . .
O58 C83 C84 108.6(6) . .
O58 C83 H83A 110.0 . .
C84 C83 H83A 110.0 . .
O58 C83 H83B 110.0 . .
C84 C83 H83B 110.0 . .
H83A C83 H83B 108.4 . .
O55 C84 C83 105.0(4) . .
O55 C84 H84A 110.7 . .
C83 C84 H84A 110.7 . .
O55 C84 H84B 110.7 . .
C83 C84 H84B 110.7 . .
H84A C84 H84B 108.8 . .
O1 Li1 O1 112.09(17) . 2_655
O1 Li1 O2 72.53(9) . 2_655
O1 Li1 O2 72.41(9) 2_655 2_655
O1 Li1 O2 72.41(9) . .
O1 Li1 O2 72.53(9) 2_655 .
O2 Li1 O2 114.73(17) 2_655 .
O1 Li1 O3 78.18(4) . 2_655
O1 Li1 O3 148.90(4) 2_655 2_655
O2 Li1 O3 83.88(4) 2_655 2_655
O2 Li1 O3 137.35(4) . 2_655
O1 Li1 O3 148.90(4) . .
O1 Li1 O3 78.18(4) 2_655 .
O2 Li1 O3 137.35(4) 2_655 .
O2 Li1 O3 83.88(4) . .
O3 Li1 O3 108.67(17) 2_655 .
O1 Li1 O4 84.69(4) . .
O1 Li1 O4 137.54(4) 2_655 .
O2 Li1 O4 148.78(4) 2_655 .
O2 Li1 O4 76.57(4) . .
O3 Li1 O4 70.50(9) 2_655 .
O3 Li1 O4 70.15(9) . .
O1 Li1 O4 137.54(4) . 2_655
O1 Li1 O4 84.68(4) 2_655 2_655
O2 Li1 O4 76.57(4) 2_655 2_655
O2 Li1 O4 148.77(4) . 2_655
O3 Li1 O4 70.15(9) 2_655 2_655
O3 Li1 O4 70.50(9) . 2_655
O4 Li1 O4 109.46(17) . 2_655
O7 Li2 O7 180.0 5_665 .
O7 Li2 O56 144.77(8) 5_665 .
O7 Li2 O56 35.23(8) . .
O7 Li2 O56 35.23(8) 5_665 5_665
O7 Li2 O56 144.77(8) . 5_665
O56 Li2 O56 180.0 . 5_665
O7 Li2 O57 39.97(8) 5_665 5_665
O7 Li2 O57 140.03(8) . 5_665
O56 Li2 O57 105.84(8) . 5_665
O56 Li2 O57 74.16(8) 5_665 5_665
O7 Li2 O57 140.03(8) 5_665 .
O7 Li2 O57 39.97(8) . .
O56 Li2 O57 74.16(8) . .
O56 Li2 O57 105.84(8) 5_665 .
O57 Li2 O57 180.0 5_665 .
O7 Li2 O58 80.71(9) 5_665 .
O7 Li2 O58 99.30(8) . .
O56 Li2 O58 112.16(8) . .
O56 Li2 O58 67.84(8) 5_665 .
O57 Li2 O58 108.07(8) 5_665 .
O57 Li2 O58 71.93(8) . .
O7 Li2 O58 99.30(8) 5_665 5_665
O7 Li2 O58 80.70(8) . 5_665
O56 Li2 O58 67.84(8) . 5_665
O56 Li2 O58 112.16(8) 5_665 5_665
O57 Li2 O58 71.93(8) 5_665 5_665
O57 Li2 O58 108.07(8) . 5_665
O58 Li2 O58 180.0 . 5_665
O7 Li2 O6 107.43(8) 5_665 .
O7 Li2 O6 72.57(8) . .
O56 Li2 O6 41.26(8) . .
O56 Li2 O6 138.74(8) 5_665 .
O57 Li2 O6 76.35(8) 5_665 .
O57 Li2 O6 103.65(8) . .
O58 Li2 O6 95.26(8) . .
O58 Li2 O6 84.74(8) 5_665 .
O7 Li2 O6 72.57(8) 5_665 5_665
O7 Li2 O6 107.43(8) . 5_665
O56 Li2 O6 138.74(8) . 5_665
O56 Li2 O6 41.26(8) 5_665 5_665
O57 Li2 O6 103.66(8) 5_665 5_665
O57 Li2 O6 76.34(8) . 5_665
O58 Li2 O6 84.74(8) . 5_665
O58 Li2 O6 95.26(8) 5_665 5_665
O6 Li2 O6 180.0 . 5_665
O7 Li2 O55 82.68(8) 5_665 .
O7 Li2 O55 97.32(8) . .
O56 Li2 O55 71.96(8) . .
O56 Li2 O55 108.04(8) 5_665 .
O57 Li2 O55 66.24(8) 5_665 .
O57 Li2 O55 113.76(8) . .
O58 Li2 O55 70.99(8) . .
O58 Li2 O55 109.01(8) 5_665 .
O6 Li2 O55 32.17(8) . .
O6 Li2 O55 147.83(8) 5_665 .
O7 Li2 O55 97.32(8) 5_665 5_665
O7 Li2 O55 82.68(8) . 5_665
O56 Li2 O55 108.04(8) . 5_665
O56 Li2 O55 71.96(8) 5_665 5_665
O57 Li2 O55 113.76(8) 5_665 5_665
O57 Li2 O55 66.24(8) . 5_665
O58 Li2 O55 109.01(8) . 5_665
O58 Li2 O55 70.99(8) 5_665 5_665
O6 Li2 O55 147.83(8) . 5_665
O6 Li2 O55 32.17(8) 5_665 5_665
O55 Li2 O55 180.00(9) . 5_665

loop_
_geom_bond_atom_site_label_1
_geom_bond_atom_site_label_2
_geom_bond_distance
_geom_bond_site_symmetry_2
Si1 Si3 2.3698(5) .
Si1 Si2 2.3735(5) .
Si2 C1 1.9055(17) .
Si2 C6 1.9415(15) .
Si2 C2 1.9504(17) .
Si3 C10 1.9079(17) .
Si3 C11 1.9438(15) .
Si3 C15 1.9444(16) .
O1 C19 1.4237(19) .
O1 C22 1.4272(19) 2_655
O1 Li1 2.307(2) .
O2 C21 1.4291(19) .
O2 C20 1.431(2) .
O2 Li1 2.347(2) .
O3 C23 1.422(2) .
O3 C26 1.438(2) 2_655
O3 Li1 2.376(3) .
O4 C25 1.425(2) .
O4 C24 1.436(2) .
O4 Li1 2.407(3) .
O5 C27 1.424(4) .
O5 C34 1.426(3) .
O5 Li2 2.441(3) .
O6 C29 1.424(4) .
O6 C28 1.421(3) .
O6 Li2 2.387(3) .
O7 C31 1.427(4) .
O7 C30 1.422(3) .
O7 Li2 2.229(3) .
O8 C33 1.425(4) .
O8 C32 1.426(3) .
O8 Li2 2.442(3) .
O55 C77 1.423(3) .
O55 C84 1.424(4) .
O55 Li2 2.411(3) .
O56 C78 1.423(4) .
O56 C79 1.424(3) .
O56 Li2 2.271(3) .
O57 C80 1.426(4) .
O57 C81 1.429(3) .
O57 Li2 2.295(2) .
O58 C83 1.424(3) .
O58 C82 1.425(4) .
O58 Li2 2.348(3) .
C1 H1A 0.9600 .
C1 H1B 0.9600 .
C1 H1C 0.9600 .
C2 C4 1.539(3) .
C2 C5 1.543(2) .
C2 C3 1.544(2) .
C3 H3A 0.9600 .
C3 H3B 0.9600 .
C3 H3C 0.9600 .
C4 H4A 0.9600 .
C4 H4B 0.9600 .
C4 H4C 0.9600 .
C5 H5A 0.9600 .
C5 H5B 0.9600 .
C5 H5C 0.9600 .
C6 C7 1.530(2) .
C6 C9 1.533(2) .
C6 C8 1.541(2) .
C7 H7A 0.9600 .
C7 H7B 0.9600 .
C7 H7C 0.9600 .
C8 H8A 0.9600 .
C8 H8B 0.9600 .
C8 H8C 0.9600 .
C9 H9A 0.9600 .
C9 H9B 0.9600 .
C9 H9C 0.9600 .
C10 H10A 0.9600 .
C10 H10B 0.9600 .
C10 H10C 0.9600 .
C11 C14 1.532(2) .
C11 C13 1.533(2) .
C11 C12 1.535(2) .
C12 H12A 0.9600 .
C12 H12B 0.9600 .
C12 H12C 0.9600 .
C13 H13A 0.9600 .
C13 H13B 0.9600 .
C13 H13C 0.9600 .
C14 H14A 0.9600 .
C14 H14B 0.9600 .
C14 H14C 0.9600 .
C15 C16 1.537(2) .
C15 C18 1.537(2) .
C15 C17 1.537(3) .
C16 H16A 0.9600 .
C16 H16B 0.9600 .
C16 H16C 0.9600 .
C17 H17A 0.9600 .
C17 H17B 0.9600 .
C17 H17C 0.9600 .
C18 H18A 0.9600 .
C18 H18B 0.9600 .
C18 H18C 0.9600 .
C19 C20 1.508(3) .
C19 H19A 0.9700 .
C19 H19B 0.9700 .
C20 H20A 0.9700 .
C20 H20B 0.9700 .
C21 C22 1.510(2) .
C21 H21A 0.9700 .
C21 H21B 0.9700 .
C22 O1 1.4272(19) 2_655
C22 H22A 0.9700 .
C22 H22B 0.9700 .
C23 C24 1.499(3) .
C23 H23A 0.9700 .
C23 H23B 0.9700 .
C24 H24A 0.9700 .
C24 H24B 0.9700 .
C25 C26 1.499(3) .
C25 H25A 0.9700 .
C25 H25B 0.9700 .
C26 O3 1.438(2) 2_655
C26 H26A 0.9700 .
C26 H26B 0.9700 .
C27 C28 1.510(5) .
C27 H27A 0.9700 .
C27 H27B 0.9700 .
C28 H28A 0.9700 .
C28 H28B 0.9700 .
C29 C30 1.511(5) .
C29 H29A 0.9700 .
C29 H29B 0.9700 .
C30 H30A 0.9700 .
C30 H30B 0.9700 .
C31 C32 1.510(5) .
C31 H31A 0.9700 .
C31 H31B 0.9700 .
C32 H32A 0.9700 .
C32 H32B 0.9700 .
C33 C34 1.512(5) .
C33 H33A 0.9700 .
C33 H33B 0.9700 .
C34 H34A 0.9700 .
C34 H34B 0.9700 .
C77 C78 1.512(6) .
C77 H77A 0.9700 .
C77 H77B 0.9700 .
C78 H78A 0.9700 .
C78 H78B 0.9700 .
C79 C80 1.516(5) .
C79 H79A 0.9700 .
C79 H79B 0.9700 .
C80 H80A 0.9700 .
C80 H80B 0.9700 .
C81 C82 1.513(5) .
C81 H81A 0.9700 .
C81 H81B 0.9700 .
C82 H82A 0.9700 .
C82 H82B 0.9700 .
C83 C84 1.513(5) .
C83 H83A 0.9700 .
C83 H83B 0.9700 .
C84 H84A 0.9700 .
C84 H84B 0.9700 .
Li1 O1 2.307(2) 2_655
Li1 O2 2.347(2) 2_655
Li1 O3 2.376(3) 2_655
Li1 O4 2.407(3) 2_655
Li2 O7 2.229(3) 5_665
Li2 O56 2.271(3) 5_665
Li2 O57 2.295(2) 5_665
Li2 O58 2.348(3) 5_665
Li2 O6 2.387(3) 5_665
Li2 O55 2.411(3) 5_665
